data_2200152
loop_
_publ_author_name
'Cabeza, Javier A.'
'del R\'io, Ignacio'
'Navarro, M. Elena'
'Garc\'ia-Granda, Santiago'

_publ_section_title
;(Benzylamine-<i>N</i>)(\h^5^-cyclopentadienyl)bis(triphenylphosphine-<i>P</i>)ruthenium(II)
 tetrafluoroborate
;
_journal_issue 4
_journal_name_full 'Acta Crystallographica Section E'
_journal_page_first m162
_journal_page_last m163
_journal_paper_doi 10.1107/S1600536801004469
_journal_volume 57
_journal_year 2001
_chemical_formula_iupac '[Ru (C5 H5) (C7 H9 N1) (C18 H15 P)2] B1 F4'
_chemical_formula_moiety 'C48 H44 N1 P2 Ru1 1+, B1 F4 1-'
_chemical_formula_sum 'C48 H44 B F4 N P2 Ru'
_chemical_formula_weight 884.66
_chemical_name_systematic
;
(Benzylamine-N)(\h^5^-cyclopentadienyl)bis(triphenylphosphine-P)ruthenium(II)
tetrafluoroborate
;
_space_group_IT_number 61
_symmetry_cell_setting orthorhombic
_symmetry_space_group_name_Hall '-P 2ac 2ab'
_symmetry_space_group_name_H-M 'P b c a'
_audit_creation_method SHELXL-97
_cell_angle_alpha 90.00
_cell_angle_beta 90.00
_cell_angle_gamma 90.00
_cell_formula_units_Z 8
_cell_length_a 13.4255(3)
_cell_length_b 21.1335(6)
_cell_length_c 28.6552(8)
_cell_measurement_reflns_used 22652
_cell_measurement_temperature 200(2)
_cell_measurement_theta_max 70.076
_cell_measurement_theta_min 1.473
_cell_volume 8130.3(4)
_computing_cell_refinement 'HKL SCALEPACK (Otwinowski & Minor 1997)'
_computing_data_collection 'COLLECT (Nonius, 1998)'
_computing_data_reduction 'HKL DENZO (Otwinowski & Minor, 1997) and SCALEPACK'
_computing_molecular_graphics 'EUCLID (Spek, 1982)'
_computing_publication_material SHELXL97
_computing_structure_refinement 'SHELXL97 (Sheldrick, 1997)'
_computing_structure_solution 'DIRDIF (Beurskens et al., 1992)'
_diffrn_ambient_temperature 200(2)
_diffrn_detector_area_resol_mean 9.0
_diffrn_measured_fraction_theta_full .929
_diffrn_measured_fraction_theta_max .929
_diffrn_measurement_device_type KappaCCD
_diffrn_measurement_method CCD
_diffrn_radiation_monochromator graphite
_diffrn_radiation_source 'fine-focus sealed tube'
_diffrn_radiation_type CuK\a
_diffrn_radiation_wavelength 1.54179
_diffrn_reflns_av_R_equivalents .141
_diffrn_reflns_av_sigmaI/netI .139
_diffrn_reflns_limit_h_max 16
_diffrn_reflns_limit_h_min 0
_diffrn_reflns_limit_k_max 24
_diffrn_reflns_limit_k_min 0
_diffrn_reflns_limit_l_max 34
_diffrn_reflns_limit_l_min 0
_diffrn_reflns_number 54625
_diffrn_reflns_theta_full 69.83
_diffrn_reflns_theta_max 69.83
_diffrn_reflns_theta_min 3.08
_diffrn_standards_decay_% 0
_diffrn_standards_number 0
_exptl_absorpt_coefficient_mu 4.311
_exptl_absorpt_correction_T_max .898
_exptl_absorpt_correction_T_min .701
_exptl_absorpt_correction_type empirical
_exptl_absorpt_process_details '(XABS2; Parkin et al., 1995)'
_exptl_crystal_colour yellow
_exptl_crystal_density_diffrn 1.445
_exptl_crystal_density_method 'not measured'
_exptl_crystal_description block
_exptl_crystal_F_000 3632
_exptl_crystal_size_max .075
_exptl_crystal_size_mid .050
_exptl_crystal_size_min .025
_refine_diff_density_max .86
_refine_diff_density_min -.59
_refine_ls_extinction_method none
_refine_ls_goodness_of_fit_ref .90
_refine_ls_hydrogen_treatment mixed
_refine_ls_matrix_type full
_refine_ls_number_parameters 530
_refine_ls_number_reflns 7148
_refine_ls_number_restraints 0
_refine_ls_restrained_S_all .90
_refine_ls_R_factor_all .110
_refine_ls_R_factor_gt .047
_refine_ls_shift/su_max <0.001
_refine_ls_shift/su_mean <0.001
_refine_ls_structure_factor_coef Fsqd
_refine_ls_weighting_details 'calc w = 1/[\s^2^(Fo^2^)+(0.0449P)^2^+] where P = (Fo^2^+2Fc^2^)/3'
_refine_ls_weighting_scheme calc
_refine_ls_wR_factor_ref .133
_reflns_number_gt 3839
_reflns_number_total 7148
_reflns_threshold_expression I>2\s(I)
_cod_data_source_file ci6016.cif
_cod_data_source_block I
_cod_database_code 2200152
_cod_database_fobs_code 2200152

loop_
_symmetry_equiv_pos_as_xyz
'x, y, z'
'-x+1/2, y+1/2, z'
'x, -y+1/2, z+1/2'
'-x+1/2, -y, z+1/2'
'-x, -y, -z'
'x-1/2, -y-1/2, -z'
'-x, y-1/2, -z-1/2'
'x-1/2, y, -z-1/2'

loop_
_atom_site_label
_atom_site_fract_x
_atom_site_fract_y
_atom_site_fract_z
_atom_site_U_iso_or_equiv
_atom_site_adp_type
_atom_site_calc_flag
_atom_site_refinement_flags
_atom_site_occupancy
_atom_site_disorder_assembly
_atom_site_disorder_group
_atom_site_type_symbol
C1 .2292(4) .2018(3) .01116(18) .0382(16) Uani d . 1 . . C
H1 .2570 .1634 .0021 .046 Uiso calc R 1 . . H
C2 .1254(4) .2147(3) .02001(18) .0365(15) Uani d . 1 . . C
H2 .0735 .1859 .0170 .044 Uiso calc R 1 . . H
C3 .1160(4) .2779(3) .03387(19) .0379(16) Uani d . 1 . . C
H3 .0568 .2978 .0420 .046 Uiso calc R 1 . . H
C4 .2113(4) .3064(3) .03359(19) .0412(16) Uani d . 1 . . C
H4 .2258 .3481 .0414 .049 Uiso calc R 1 . . H
C5 .2806(4) .2597(3) .01917(18) .0375(15) Uani d . 1 . . C
H5 .3487 .2659 .0155 .045 Uiso calc R 1 . . H
C6 .1960(5) .3456(3) .1543(2) .0431(17) Uani d . 1 . . C
C101 .1579(4) .3765(3) .1983(2) .0419(16) Uani d . 1 . . C
C102 .0915(4) .4260(3) .1969(2) .0516(19) Uani d . 1 . . C
H102 .0681 .4403 .1683 .062 Uiso calc R 1 . . H
C103 .0592(5) .4548(4) .2372(3) .073(2) Uani d . 1 . . C
H103 .0148 .4885 .2357 .087 Uiso calc R 1 . . H
C104 .0935(6) .4331(4) .2805(3) .069(2) Uani d . 1 . . C
H104 .0714 .4519 .3080 .083 Uiso calc R 1 . . H
C105 .1589(5) .3847(4) .2819(2) .060(2) Uani d . 1 . . C
H105 .1824 .3705 .3106 .071 Uiso calc R 1 . . H
C106 .1911(5) .3561(3) .2417(2) .0528(18) Uani d . 1 . . C
H106 .2359 .3226 .2435 .063 Uiso calc R 1 . . H
C201 .1490(4) .1016(3) .16953(19) .0350(15) Uani d . 1 . . C
C202 .1086(4) .1404(3) .2043(2) .0444(17) Uani d . 1 . . C
H202 .0776 .1781 .1961 .053 Uiso calc R 1 . . H
C203 .1141(4) .1230(3) .2508(2) .0494(18) Uani d . 1 . . C
H203 .0879 .1495 .2736 .059 Uiso calc R 1 . . H
C204 .1583(5) .0665(4) .2636(2) .054(2) Uani d . 1 . . C
H204 .1632 .0554 .2949 .065 Uiso calc R 1 . . H
C205 .1951(5) .0270(3) .2295(2) .056(2) Uani d . 1 . . C
H205 .2240 -.0115 .2377 .068 Uiso calc R 1 . . H
C206 .1890(4) .0443(3) .1832(2) .0460(17) Uani d . 1 . . C
H206 .2125 .0166 .1605 .055 Uiso calc R 1 . . H
C301 .1740(4) .0677(3) .0715(2) .0306(14) Uani d . 1 . . C
C302 .2648(4) .0382(3) .0759(2) .0410(16) Uani d . 1 . . C
H302 .3076 .0502 .0998 .049 Uiso calc R 1 . . H
C303 .2938(4) -.0095(3) .0451(2) .0398(16) Uani d . 1 . . C
H303 .3540 -.0304 .0494 .048 Uiso calc R 1 . . H
C304 .2324(4) -.0256(3) .0080(2) .0389(16) Uani d . 1 . . C
H304 .2520 -.0566 -.0131 .047 Uiso calc R 1 . . H
C305 .1436(4) .0043(3) .0027(2) .0380(15) Uani d . 1 . . C
H305 .1027 -.0061 -.0223 .046 Uiso calc R 1 . . H
C306 .1128(4) .0506(3) .0346(2) .0349(15) Uani d . 1 . . C
H306 .0511 .0699 .0310 .042 Uiso calc R 1 . . H
C401 .0016(4) .1296(3) .10744(19) .0308(14) Uani d . 1 . . C
C402 -.0487(4) .0738(3) .1190(2) .0387(16) Uani d . 1 . . C
H402 -.0119 .0382 .1271 .046 Uiso calc R 1 . . H
C403 -.1502(4) .0698(3) .1187(2) .0432(17) Uani d . 1 . . C
H403 -.1816 .0321 .1267 .052 Uiso calc R 1 . . H
C404 -.2064(4) .1224(3) .1063(2) .0412(16) Uani d . 1 . . C
H404 -.2756 .1199 .1058 .049 Uiso calc R 1 . . H
C405 -.1599(4) .1779(3) .0950(2) .0433(17) Uani d . 1 . . C
H405 -.1974 .2132 .0869 .052 Uiso calc R 1 . . H
C406 -.0562(4) .1815(3) .09562(18) .0353(15) Uani d . 1 . . C
H406 -.0252 .2195 .0880 .042 Uiso calc R 1 . . H
C501 .3856(4) .2273(3) .18252(19) .0330(14) Uani d . 1 . . C
C502 .3480(4) .1803(3) .2120(2) .0439(17) Uani d . 1 . . C
H502 .3184 .1445 .1991 .053 Uiso calc R 1 . . H
C503 .3542(4) .1861(3) .2597(2) .0482(18) Uani d . 1 . . C
H503 .3300 .1540 .2788 .058 Uiso calc R 1 . . H
C504 .3958(4) .2388(3) .2792(2) .0477(18) Uani d . 1 . . C
H504 .3981 .2429 .3115 .057 Uiso calc R 1 . . H
C505 .4337(4) .2850(3) .2516(2) .0464(17) Uani d . 1 . . C
H505 .4625 .3208 .2649 .056 Uiso calc R 1 . . H
C506 .4291(4) .2787(3) .2038(2) .0407(16) Uani d . 1 . . C
H506 .4565 .3103 .1852 .049 Uiso calc R 1 . . H
C601 .4622(4) .2808(3) .10145(18) .0307(14) Uani d . 1 . . C
C602 .5645(4) .2695(3) .10628(19) .0385(15) Uani d . 1 . . C
H602 .5868 .2293 .1144 .046 Uiso calc R 1 . . H
C603 .6329(5) .3177(3) .0990(2) .0441(17) Uani d . 1 . . C
H603 .7006 .3095 .1022 .053 Uiso calc R 1 . . H
C604 .6011(5) .3779(3) .08687(19) .0448(17) Uani d . 1 . . C
H604 .6470 .4103 .0825 .054 Uiso calc R 1 . . H
C605 .5017(5) .3891(3) .0814(2) .0441(17) Uani d . 1 . . C
H605 .4801 .4291 .0725 .053 Uiso calc R 1 . . H
C606 .4327(4) .3416(3) .08905(19) .0388(15) Uani d . 1 . . C
H606 .3652 .3505 .0858 .047 Uiso calc R 1 . . H
C701 .4420(4) .1484(3) .1025(2) .0319(15) Uani d . 1 . . C
C702 .4809(4) .1053(3) .1335(2) .0347(15) Uani d . 1 . . C
H702 .4728 .1111 .1655 .042 Uiso calc R 1 . . H
C703 .5327(4) .0528(3) .1167(2) .0420(16) Uani d . 1 . . C
H703 .5577 .0231 .1375 .050 Uiso calc R 1 . . H
C704 .5470(4) .0447(3) .0697(2) .0416(16) Uani d . 1 . . C
H704 .5816 .0095 .0589 .050 Uiso calc R 1 . . H
C705 .5103(4) .0888(3) .0384(2) .0412(16) Uani d . 1 . . C
H705 .5209 .0839 .0065 .049 Uiso calc R 1 . . H
C706 .4580(4) .1398(3) .0550(2) .0388(16) Uani d . 1 . . C
H706 .4327 .1693 .0340 .047 Uiso calc R 1 . . H
B1 -.0797(6) .1300(4) .5999(3) .046(2) Uani d . 1 . . B
F1 -.0521(3) .17286(18) .63475(13) .0697(11) Uani d . 1 . . F
F2 -.1162(2) .1655(2) .56299(13) .0726(12) Uani d . 1 . . F
F3 -.1481(3) .08874(19) .61643(15) .0820(13) Uani d . 1 . . F
F4 .0061(2) .09946(16) .58534(12) .0528(10) Uani d . 1 . . F
N1 .1617(4) .2799(3) .14729(19) .0349(13) Uani d . 1 . . N
P1 .13861(10) .13308(7) .11007(5) .0309(4) Uani d . 1 . . P
P2 .37115(11) .22016(7) .11873(5) .0309(4) Uani d . 1 . . P
Ru1 .21194(3) .22838(2) .085300(14) .02903(16) Uani d . 1 . . Ru
H6A .276(4) .341(3) .1557(18) .052(18) Uiso d . 1 . . H
H6B .173(3) .372(2) .1289(16) .020(14) Uiso d . 1 . . H
H99A .099(3) .279(2) .1487(15) .006(14) Uiso d . 1 . . H
H99B .179(6) .255(4) .176(3) .14(4) Uiso d . 1 . . H

loop_
_atom_site_aniso_label
_atom_site_aniso_U_11
_atom_site_aniso_U_22
_atom_site_aniso_U_33
_atom_site_aniso_U_12
_atom_site_aniso_U_13
_atom_site_aniso_U_23
C1 .052(4) .041(4) .022(3) .006(3) .001(3) -.002(3)
C2 .036(4) .046(4) .028(4) .002(3) -.008(3) -.002(3)
C3 .035(4) .044(4) .035(4) .007(3) -.007(3) .004(3)
C4 .057(4) .033(4) .034(4) -.001(4) -.004(3) .006(3)
C5 .039(4) .045(4) .029(4) -.003(3) .002(3) .008(3)
C6 .054(5) .036(4) .039(4) .005(4) -.002(4) -.003(3)
C101 .039(4) .046(4) .041(4) .002(3) -.001(3) -.015(3)
C102 .043(4) .058(5) .053(5) .010(4) -.006(4) -.009(4)
C103 .056(5) .066(6) .097(7) .019(4) .012(5) -.027(5)
C104 .076(6) .070(6) .062(6) -.012(5) .030(5) -.032(5)
C105 .071(5) .069(6) .039(5) -.007(5) .006(4) .002(4)
C106 .061(5) .050(5) .048(5) .007(4) .001(4) -.008(4)
C201 .032(4) .042(4) .031(4) -.002(3) .001(3) -.003(3)
C202 .041(4) .044(4) .048(4) .000(3) .010(3) .010(4)
C203 .044(4) .070(5) .034(4) -.010(4) .014(3) -.006(4)
C204 .049(4) .079(6) .035(4) -.006(4) .002(4) .019(4)
C205 .063(5) .057(5) .049(5) .012(4) -.004(4) .018(4)
C206 .054(4) .040(4) .044(4) .001(3) .001(4) .003(3)
C301 .029(3) .029(4) .034(4) -.004(3) .001(3) -.003(3)
C302 .039(4) .035(4) .049(4) .000(3) -.004(3) -.007(3)
C303 .033(3) .031(4) .055(4) .003(3) .002(3) .000(3)
C304 .042(4) .034(4) .040(4) .007(3) .008(3) -.005(3)
C305 .040(4) .035(4) .039(4) -.006(3) -.005(3) -.007(3)
C306 .034(4) .034(4) .036(4) .002(3) -.002(3) .004(3)
C401 .021(3) .036(4) .036(4) -.002(3) .000(3) -.003(3)
C402 .030(4) .037(4) .049(4) .004(3) .003(3) .001(3)
C403 .038(4) .045(4) .047(4) -.012(3) .010(3) .000(3)
C404 .028(3) .048(5) .048(4) -.005(3) -.002(3) -.004(3)
C405 .037(4) .047(4) .045(4) .013(3) -.002(3) -.004(3)
C406 .027(3) .039(4) .040(4) -.002(3) .004(3) -.009(3)
C501 .030(3) .038(4) .031(4) -.001(3) .003(3) .002(3)
C502 .034(4) .059(5) .038(4) -.009(3) -.004(3) -.002(4)
C503 .042(4) .069(5) .033(4) -.010(4) -.004(3) .013(4)
C504 .035(4) .070(5) .038(4) .003(4) -.004(3) -.009(4)
C505 .044(4) .059(5) .036(4) -.003(3) -.006(3) -.007(4)
C506 .045(4) .038(4) .039(4) -.007(3) .000(3) -.004(3)
C601 .033(4) .035(4) .024(3) -.004(3) .004(3) .001(3)
C602 .036(4) .037(4) .042(4) .000(3) .006(3) -.005(3)
C603 .035(4) .046(5) .051(4) -.004(3) .002(3) .000(3)
C604 .054(4) .045(5) .035(4) -.018(4) .002(3) -.006(3)
C605 .050(4) .038(4) .044(4) -.007(3) .000(3) .009(3)
C606 .034(3) .041(4) .041(4) -.003(3) -.001(3) .000(3)
C701 .021(3) .038(4) .036(4) -.003(3) .001(3) -.004(3)
C702 .034(4) .030(4) .040(4) -.005(3) -.008(3) -.004(3)
C703 .035(4) .040(4) .050(5) -.008(3) -.013(3) .007(3)
C704 .033(4) .027(4) .065(5) -.005(3) .007(4) -.005(3)
C705 .039(4) .042(4) .042(4) .002(3) .011(3) -.001(3)
C706 .038(4) .034(4) .044(4) .009(3) .004(3) .006(3)
B1 .047(5) .041(5) .050(5) .002(4) -.005(4) -.003(4)
F1 .079(3) .066(3) .064(3) .007(2) -.001(2) -.018(2)
F2 .058(2) .093(3) .067(3) .014(2) -.018(2) .011(2)
F3 .055(3) .060(3) .131(4) -.010(2) .028(3) .003(3)
F4 .042(2) .052(2) .064(3) .0091(18) .0008(19) -.005(2)
N1 .027(3) .037(4) .041(4) .001(3) .002(3) .003(3)
P1 .0286(8) .0286(9) .0355(9) .0002(7) -.0001(7) .0006(7)
P2 .0292(9) .0321(9) .0314(9) -.0007(7) .0018(7) .0004(7)
Ru1 .0292(3) .0285(3) .0294(3) .0006(2) -.0001(2) .0000(2)

loop_
_atom_type_symbol
_atom_type_description
_atom_type_scat_dispersion_real
_atom_type_scat_dispersion_imag
_atom_type_scat_source
C C .0181 .0091 'International Tables Vol C Tables 4.2.6.8 and 6.1.1.4'
H H .0000 .0000 'International Tables Vol C Tables 4.2.6.8 and 6.1.1.4'
B B .0090 .0039 'International Tables Vol C Tables 4.2.6.8 and 6.1.1.4'
F F .0727 .0534 'International Tables Vol C Tables 4.2.6.8 and 6.1.1.4'
N N .0311 .0180 'International Tables Vol C Tables 4.2.6.8 and 6.1.1.4'
P P .2955 .4335 'International Tables Vol C Tables 4.2.6.8 and 6.1.1.4'
Ru Ru .0552 3.2960 'International Tables Vol C Tables 4.2.6.8 and 6.1.1.4'

loop_
_geom_angle_atom_site_label_1
_geom_angle_atom_site_label_2
_geom_angle_atom_site_label_3
_geom_angle
C5 C1 C2 106.1(5)
C5 C1 Ru1 71.2(3)
C2 C1 Ru1 71.4(3)
C5 C1 H1 127.0
C2 C1 H1 127.0
Ru1 C1 H1 122.2
C3 C2 C1 108.5(5)
C3 C2 Ru1 71.6(3)
C1 C2 Ru1 70.6(3)
C3 C2 H2 125.7
C1 C2 H2 125.7
Ru1 C2 H2 123.7
C2 C3 C4 108.9(5)
C2 C3 Ru1 71.7(3)
C4 C3 Ru1 71.3(3)
C2 C3 H3 125.5
C4 C3 H3 125.5
Ru1 C3 H3 123.0
C3 C4 C5 107.3(5)
C3 C4 Ru1 71.5(3)
C5 C4 Ru1 71.0(3)
C3 C4 H4 126.3
C5 C4 H4 126.3
Ru1 C4 H4 122.9
C4 C5 C1 109.1(5)
C4 C5 Ru1 71.6(3)
C1 C5 Ru1 71.3(3)
C4 C5 H5 125.4
C1 C5 H5 125.4
Ru1 C5 H5 123.3
N1 C6 C101 114.4(5)
N1 C6 H6A 103(3)
C101 C6 H6A 110(3)
N1 C6 H6B 109(3)
C101 C6 H6B 106(3)
H6A C6 H6B 114(4)
C102 C101 C106 118.0(6)
C102 C101 C6 121.6(6)
C106 C101 C6 120.3(6)
C103 C102 C101 121.1(7)
C103 C102 H102 119.4
C101 C102 H102 119.4
C102 C103 C104 119.7(7)
C102 C103 H103 120.2
C104 C103 H103 120.2
C105 C104 C103 119.3(7)
C105 C104 H104 120.4
C103 C104 H104 120.4
C104 C105 C106 121.0(7)
C104 C105 H105 119.5
C106 C105 H105 119.5
C105 C106 C101 120.9(7)
C105 C106 H106 119.5
C101 C106 H106 119.5
C206 C201 C202 117.5(6)
C206 C201 P1 127.7(5)
C202 C201 P1 114.8(5)
C203 C202 C201 120.6(6)
C203 C202 H202 119.7
C201 C202 H202 119.7
C204 C203 C202 120.5(6)
C204 C203 H203 119.7
C202 C203 H203 119.7
C205 C204 C203 119.3(6)
C205 C204 H204 120.4
C203 C204 H204 120.4
C206 C205 C204 120.0(6)
C206 C205 H205 120.0
C204 C205 H205 120.0
C205 C206 C201 122.0(6)
C205 C206 H206 119.0
C201 C206 H206 119.0
C302 C301 C306 118.4(5)
C302 C301 P1 121.2(4)
C306 C301 P1 120.2(4)
C301 C302 C303 121.2(6)
C301 C302 H302 119.4
C303 C302 H302 119.4
C304 C303 C302 119.7(6)
C304 C303 H303 120.1
C302 C303 H303 120.1
C305 C304 C303 119.6(6)
C305 C304 H304 120.2
C303 C304 H304 120.2
C304 C305 C306 120.7(6)
C304 C305 H305 119.6
C306 C305 H305 119.6
C301 C306 C305 120.3(5)
C301 C306 H306 119.9
C305 C306 H306 119.9
C406 C401 C402 117.1(5)
C406 C401 P1 122.5(4)
C402 C401 P1 120.4(4)
C403 C402 C401 122.1(6)
C403 C402 H402 118.9
C401 C402 H402 118.9
C402 C403 C404 119.7(6)
C402 C403 H403 120.2
C404 C403 H403 120.2
C405 C404 C403 119.9(5)
C405 C404 H404 120.1
C403 C404 H404 120.1
C404 C405 C406 120.0(6)
C404 C405 H405 120.0
C406 C405 H405 120.0
C401 C406 C405 121.2(6)
C401 C406 H406 119.4
C405 C406 H406 119.4
C506 C501 C502 116.5(5)
C506 C501 P2 123.2(5)
C502 C501 P2 120.2(5)
C503 C502 C501 121.0(6)
C503 C502 H502 119.5
C501 C502 H502 119.5
C504 C503 C502 120.3(6)
C504 C503 H503 119.8
C502 C503 H503 119.8
C505 C504 C503 120.1(6)
C505 C504 H504 119.9
C503 C504 H504 119.9
C504 C505 C506 119.5(6)
C504 C505 H505 120.2
C506 C505 H505 120.2
C501 C506 C505 122.5(6)
C501 C506 H506 118.8
C505 C506 H506 118.8
C606 C601 C602 117.6(5)
C606 C601 P2 121.6(4)
C602 C601 P2 120.4(5)
C603 C602 C601 120.6(6)
C603 C602 H602 119.7
C601 C602 H602 119.7
C604 C603 C602 120.5(6)
C604 C603 H603 119.8
C602 C603 H603 119.8
C605 C604 C603 119.3(6)
C605 C604 H604 120.3
C603 C604 H604 120.3
C604 C605 C606 120.7(6)
C604 C605 H605 119.6
C606 C605 H605 119.6
C605 C606 C601 121.3(5)
C605 C606 H606 119.3
C601 C606 H606 119.3
C702 C701 C706 119.1(5)
C702 C701 P2 125.1(5)
C706 C701 P2 115.7(4)
C701 C702 C703 119.5(6)
C701 C702 H702 120.3
C703 C702 H702 120.3
C704 C703 C702 120.6(6)
C704 C703 H703 119.7
C702 C703 H703 119.7
C703 C704 C705 120.2(6)
C703 C704 H704 119.9
C705 C704 H704 119.9
C706 C705 C704 119.2(6)
C706 C705 H705 120.4
C704 C705 H705 120.4
C705 C706 C701 121.4(6)
C705 C706 H706 119.3
C701 C706 H706 119.3
F3 B1 F4 111.8(6)
F3 B1 F2 112.1(6)
F4 B1 F2 108.4(6)
F3 B1 F1 110.3(6)
F4 B1 F1 107.3(6)
F2 B1 F1 106.7(6)
C6 N1 Ru1 118.8(4)
C6 N1 H99A 110(3)
Ru1 N1 H99A 109(3)
C6 N1 H99B 109(5)
Ru1 N1 H99B 109(5)
H99A N1 H99B 100(5)
C301 P1 C201 105.5(3)
C301 P1 C401 101.8(3)
C201 P1 C401 95.7(3)
C301 P1 Ru1 110.79(18)
C201 P1 Ru1 123.98(19)
C401 P1 Ru1 116.1(2)
C601 P2 C501 98.1(3)
C601 P2 C701 99.3(3)
C501 P2 C701 105.2(3)
C601 P2 Ru1 116.31(19)
C501 P2 Ru1 119.61(17)
C701 P2 Ru1 115.19(18)
N1 Ru1 C5 132.5(2)
N1 Ru1 C1 159.8(2)
C5 Ru1 C1 37.56(19)
N1 Ru1 C4 99.8(2)
C5 Ru1 C4 37.38(19)
C1 Ru1 C4 63.1(2)
N1 Ru1 C3 97.2(2)
C5 Ru1 C3 62.0(2)
C1 Ru1 C3 62.7(2)
C4 Ru1 C3 37.18(18)
N1 Ru1 C2 125.9(2)
C5 Ru1 C2 62.2(2)
C1 Ru1 C2 38.00(18)
C4 Ru1 C2 62.1(2)
C3 Ru1 C2 36.70(19)
N1 Ru1 P2 89.22(15)
C5 Ru1 P2 89.58(15)
C1 Ru1 P2 106.13(15)
C4 Ru1 P2 109.35(16)
C3 Ru1 P2 146.50(16)
C2 Ru1 P2 144.09(15)
N1 Ru1 P1 93.00(14)
C5 Ru1 P1 133.65(17)
C1 Ru1 P1 96.70(17)
C4 Ru1 P1 146.84(16)
C3 Ru1 P1 111.17(16)
C2 Ru1 P1 85.65(16)
P2 Ru1 P1 101.22(5)

loop_
_geom_bond_atom_site_label_1
_geom_bond_atom_site_label_2
_geom_bond_site_symmetry_2
_geom_bond_distance
_geom_bond_publ_flag
C1 C5 . 1.422(7) ?
C1 C2 . 1.442(7) ?
C1 Ru1 . 2.210(5) ?
C1 H1 . .9300 ?
C2 C3 . 1.398(8) ?
C2 Ru1 . 2.221(5) ?
C2 H2 . .9300 ?
C3 C4 . 1.414(7) ?
C3 Ru1 . 2.219(5) ?
C3 H3 . .9300 ?
C4 C5 . 1.418(7) ?
C4 Ru1 . 2.217(6) ?
C4 H4 . .9300 ?
C5 Ru1 . 2.208(5) ?
C5 H5 . .9300 ?
C6 N1 . 1.477(8) ?
C6 C101 . 1.511(8) ?
C6 H6A . 1.08(5) ?
C6 H6B . .96(4) ?
C101 C102 . 1.375(8) ?
C101 C106 . 1.390(8) ?
C102 C103 . 1.374(9) ?
C102 H102 . .9300 ?
C103 C104 . 1.400(10) ?
C103 H103 . .9300 ?
C104 C105 . 1.349(9) ?
C104 H104 . .9300 ?
C105 C106 . 1.371(8) ?
C105 H105 . .9300 ?
C106 H106 . .9300 ?
C201 C206 . 1.381(8) ?
C201 C202 . 1.399(7) ?
C201 P1 . 1.834(6) ?
C202 C203 . 1.385(8) ?
C202 H202 . .9300 ?
C203 C204 . 1.381(8) ?
C203 H203 . .9300 ?
C204 C205 . 1.378(8) ?
C204 H204 . .9300 ?
C205 C206 . 1.378(8) ?
C205 H205 . .9300 ?
C206 H206 . .9300 ?
C301 C302 . 1.374(7) ?
C301 C306 . 1.388(7) ?
C301 P1 . 1.831(6) ?
C302 C303 . 1.395(7) ?
C302 H302 . .9300 ?
C303 C304 . 1.387(7) ?
C303 H303 . .9300 ?
C304 C305 . 1.357(7) ?
C304 H304 . .9300 ?
C305 C306 . 1.401(7) ?
C305 H305 . .9300 ?
C306 H306 . .9300 ?
C401 C406 . 1.386(7) ?
C401 C402 . 1.399(7) ?
C401 P1 . 1.843(5) ?
C402 C403 . 1.365(7) ?
C402 H402 . .9300 ?
C403 C404 . 1.389(8) ?
C403 H403 . .9300 ?
C404 C405 . 1.368(8) ?
C404 H404 . .9300 ?
C405 C406 . 1.395(7) ?
C405 H405 . .9300 ?
C406 H406 . .9300 ?
C501 C506 . 1.376(7) ?
C501 C502 . 1.397(8) ?
C501 P2 . 1.844(6) ?
C502 C503 . 1.377(7) ?
C502 H502 . .9300 ?
C503 C504 . 1.365(8) ?
C503 H503 . .9300 ?
C504 C505 . 1.357(8) ?
C504 H504 . .9300 ?
C505 C506 . 1.379(7) ?
C505 H505 . .9300 ?
C506 H506 . .9300 ?
C601 C606 . 1.389(7) ?
C601 C602 . 1.402(7) ?
C601 P2 . 1.840(6) ?
C602 C603 . 1.387(7) ?
C602 H602 . .9300 ?
C603 C604 . 1.386(8) ?
C603 H603 . .9300 ?
C604 C605 . 1.364(7) ?
C604 H604 . .9300 ?
C605 C606 . 1.384(7) ?
C605 H605 . .9300 ?
C606 H606 . .9300 ?
C701 C702 . 1.378(7) ?
C701 C706 . 1.390(7) ?
C701 P2 . 1.849(6) ?
C702 C703 . 1.394(7) ?
C702 H702 . .9300 ?
C703 C704 . 1.370(8) ?
C703 H703 . .9300 ?
C704 C705 . 1.385(8) ?
C704 H704 . .9300 ?
C705 C706 . 1.371(7) ?
C705 H705 . .9300 ?
C706 H706 . .9300 ?
B1 F3 . 1.351(8) ?
B1 F4 . 1.384(8) ?
B1 F2 . 1.387(8) ?
B1 F1 . 1.398(8) ?
N1 Ru1 . 2.190(5) ?
N1 H99A . .84(4) ?
N1 H99B . 1.00(8) ?
P1 Ru1 . 2.3514(15) ?
P2 Ru1 . 2.3487(15) ?

loop_
_geom_torsion_atom_site_label_1
_geom_torsion_atom_site_label_2
_geom_torsion_atom_site_label_3
_geom_torsion_atom_site_label_4
_geom_torsion
C5 C1 C2 C3 -1.3(6)
Ru1 C1 C2 C3 61.9(4)
C5 C1 C2 Ru1 -63.2(4)
C1 C2 C3 C4 .8(6)
Ru1 C2 C3 C4 62.0(4)
C1 C2 C3 Ru1 -61.2(4)
C2 C3 C4 C5 .1(6)
Ru1 C3 C4 C5 62.3(4)
C2 C3 C4 Ru1 -62.3(4)
C3 C4 C5 C1 -.9(6)
Ru1 C4 C5 C1 61.7(4)
C3 C4 C5 Ru1 -62.7(4)
C2 C1 C5 C4 1.4(6)
Ru1 C1 C5 C4 -62.0(4)
C2 C1 C5 Ru1 63.4(4)
N1 C6 C101 C102 -112.2(7)
N1 C6 C101 C106 69.2(8)
C106 C101 C102 C103 .2(10)
C6 C101 C102 C103 -178.4(6)
C101 C102 C103 C104 -.6(11)
C102 C103 C104 C105 .9(11)
C103 C104 C105 C106 -.8(11)
C104 C105 C106 C101 .5(10)
C102 C101 C106 C105 -.2(10)
C6 C101 C106 C105 178.5(6)
C206 C201 C202 C203 3.6(9)
P1 C201 C202 C203 -178.1(4)
C201 C202 C203 C204 -1.0(9)
C202 C203 C204 C205 -1.4(10)
C203 C204 C205 C206 1.1(10)
C204 C205 C206 C201 1.7(10)
C202 C201 C206 C205 -4.0(9)
P1 C201 C206 C205 178.0(5)
C306 C301 C302 C303 -2.2(9)
P1 C301 C302 C303 -176.8(5)
C301 C302 C303 C304 3.1(9)
C302 C303 C304 C305 -1.6(9)
C303 C304 C305 C306 -.7(9)
C302 C301 C306 C305 -.1(8)
P1 C301 C306 C305 174.6(4)
C304 C305 C306 C301 1.6(9)
C406 C401 C402 C403 .1(9)
P1 C401 C402 C403 178.2(4)
C401 C402 C403 C404 .4(9)
C402 C403 C404 C405 -.6(9)
C403 C404 C405 C406 .3(9)
C402 C401 C406 C405 -.4(8)
P1 C401 C406 C405 -178.4(4)
C404 C405 C406 C401 .2(9)
C506 C501 C502 C503 .4(9)
P2 C501 C502 C503 -177.1(4)
C501 C502 C503 C504 1.3(9)
C502 C503 C504 C505 -1.8(9)
C503 C504 C505 C506 .6(9)
C502 C501 C506 C505 -1.7(9)
P2 C501 C506 C505 175.8(4)
C504 C505 C506 C501 1.2(9)
C606 C601 C602 C603 .2(8)
P2 C601 C602 C603 -171.8(4)
C601 C602 C603 C604 .1(9)
C602 C603 C604 C605 -1.1(9)
C603 C604 C605 C606 1.7(9)
C604 C605 C606 C601 -1.3(9)
C602 C601 C606 C605 .4(8)
P2 C601 C606 C605 172.3(4)
C706 C701 C702 C703 -2.1(8)
P2 C701 C702 C703 179.8(4)
C701 C702 C703 C704 1.5(8)
C702 C703 C704 C705 .1(8)
C703 C704 C705 C706 -1.2(9)
C704 C705 C706 C701 .6(9)
C702 C701 C706 C705 1.1(8)
P2 C701 C706 C705 179.4(4)
C101 C6 N1 Ru1 -179.4(4)
C302 C301 P1 C201 -56.5(5)
C306 C301 P1 C201 129.0(5)
C302 C301 P1 C401 -155.9(5)
C306 C301 P1 C401 29.6(5)
C302 C301 P1 Ru1 80.0(5)
C306 C301 P1 Ru1 -94.5(4)
C206 C201 P1 C301 8.7(6)
C202 C201 P1 C301 -169.3(4)
C206 C201 P1 C401 112.7(6)
C202 C201 P1 C401 -65.3(5)
C206 C201 P1 Ru1 -120.4(5)
C202 C201 P1 Ru1 61.6(5)
C406 C401 P1 C301 -126.0(5)
C402 C401 P1 C301 56.0(5)
C406 C401 P1 C201 126.8(5)
C402 C401 P1 C201 -51.1(5)
C406 C401 P1 Ru1 -5.6(5)
C402 C401 P1 Ru1 176.4(4)
C606 C601 P2 C501 -99.2(5)
C602 C601 P2 C501 72.4(5)
C606 C601 P2 C701 153.8(5)
C602 C601 P2 C701 -34.5(5)
C606 C601 P2 Ru1 29.6(5)
C602 C601 P2 Ru1 -158.8(4)
C506 C501 P2 C601 17.4(5)
C502 C501 P2 C601 -165.2(5)
C506 C501 P2 C701 119.5(5)
C502 C501 P2 C701 -63.2(5)
C506 C501 P2 Ru1 -109.1(5)
C502 C501 P2 Ru1 68.3(5)
C702 C701 P2 C601 111.1(5)
C706 C701 P2 C601 -67.1(5)
C702 C701 P2 C501 10.0(5)
C706 C701 P2 C501 -168.2(4)
C702 C701 P2 Ru1 -123.9(4)
C706 C701 P2 Ru1 57.9(5)
C6 N1 Ru1 C5 -16.2(6)
C6 N1 Ru1 C1 -67.6(8)
C6 N1 Ru1 C4 -37.0(5)
C6 N1 Ru1 C3 -74.5(5)
C6 N1 Ru1 C2 -99.5(5)
C6 N1 Ru1 P2 72.5(5)
C6 N1 Ru1 P1 173.7(5)
C4 C5 Ru1 N1 -35.2(5)
C1 C5 Ru1 N1 -153.7(3)
C4 C5 Ru1 C1 118.5(5)
C1 C5 Ru1 C4 -118.5(5)
C4 C5 Ru1 C3 37.7(3)
C1 C5 Ru1 C3 -80.8(4)
C4 C5 Ru1 C2 79.5(4)
C1 C5 Ru1 C2 -39.1(3)
C4 C5 Ru1 P2 -123.7(3)
C1 C5 Ru1 P2 117.7(3)
C4 C5 Ru1 P1 131.1(3)
C1 C5 Ru1 P1 12.6(4)
C5 C1 Ru1 N1 71.0(7)
C2 C1 Ru1 N1 -44.1(8)
C2 C1 Ru1 C5 -115.0(5)
C5 C1 Ru1 C4 36.8(3)
C2 C1 Ru1 C4 -78.3(4)
C5 C1 Ru1 C3 78.7(4)
C2 C1 Ru1 C3 -36.3(3)
C5 C1 Ru1 C2 115.0(5)
C5 C1 Ru1 P2 -67.1(3)
C2 C1 Ru1 P2 177.8(3)
C5 C1 Ru1 P1 -170.9(3)
C2 C1 Ru1 P1 74.1(3)
C3 C4 Ru1 N1 -89.0(4)
C5 C4 Ru1 N1 154.4(3)
C3 C4 Ru1 C5 116.6(5)
C3 C4 Ru1 C1 79.6(4)
C5 C4 Ru1 C1 -36.9(3)
C5 C4 Ru1 C3 -116.6(5)
C3 C4 Ru1 C2 36.6(3)
C5 C4 Ru1 C2 -80.0(4)
C3 C4 Ru1 P2 178.4(3)
C5 C4 Ru1 P2 61.8(3)
C3 C4 Ru1 P1 22.2(5)
C5 C4 Ru1 P1 -94.3(4)
C2 C3 Ru1 N1 -145.1(3)
C4 C3 Ru1 N1 96.8(4)
C2 C3 Ru1 C5 80.2(4)
C4 C3 Ru1 C5 -37.9(3)
C2 C3 Ru1 C1 37.6(3)
C4 C3 Ru1 C1 -80.5(4)
C2 C3 Ru1 C4 118.2(5)
C4 C3 Ru1 C2 -118.2(5)
C2 C3 Ru1 P2 115.4(4)
C4 C3 Ru1 P2 -2.8(5)
C2 C3 Ru1 P1 -49.0(4)
C4 C3 Ru1 P1 -167.2(3)
C3 C2 Ru1 N1 44.5(4)
C1 C2 Ru1 N1 162.7(3)
C3 C2 Ru1 C5 -79.6(4)
C1 C2 Ru1 C5 38.6(3)
C3 C2 Ru1 C1 -118.2(5)
C3 C2 Ru1 C4 -37.1(3)
C1 C2 Ru1 C4 81.1(4)
C1 C2 Ru1 C3 118.2(5)
C3 C2 Ru1 P2 -121.8(3)
C1 C2 Ru1 P2 -3.5(5)
C3 C2 Ru1 P1 135.1(3)
C1 C2 Ru1 P1 -106.7(3)
C601 P2 Ru1 N1 -95.3(2)
C501 P2 Ru1 N1 22.2(3)
C701 P2 Ru1 N1 149.1(2)
C601 P2 Ru1 C5 37.2(3)
C501 P2 Ru1 C5 154.7(3)
C701 P2 Ru1 C5 -78.4(3)
C601 P2 Ru1 C1 71.4(3)
C501 P2 Ru1 C1 -171.2(3)
C701 P2 Ru1 C1 -44.2(3)
C601 P2 Ru1 C4 4.9(3)
C501 P2 Ru1 C4 122.3(3)
C701 P2 Ru1 C4 -110.7(3)
C601 P2 Ru1 C3 6.7(4)
C501 P2 Ru1 C3 124.1(4)
C701 P2 Ru1 C3 -109.0(4)
C601 P2 Ru1 C2 73.7(3)
C501 P2 Ru1 C2 -168.9(3)
C701 P2 Ru1 C2 -42.0(4)
C601 P2 Ru1 P1 171.8(2)
C501 P2 Ru1 P1 -70.7(2)
C701 P2 Ru1 P1 56.2(2)
C301 P1 Ru1 N1 -172.6(3)
C201 P1 Ru1 N1 -45.7(3)
C401 P1 Ru1 N1 72.0(2)
C301 P1 Ru1 C5 17.5(3)
C201 P1 Ru1 C5 144.4(3)
C401 P1 Ru1 C5 -97.9(3)
C301 P1 Ru1 C1 25.2(2)
C201 P1 Ru1 C1 152.1(3)
C401 P1 Ru1 C1 -90.3(2)
C301 P1 Ru1 C4 74.3(4)
C201 P1 Ru1 C4 -158.8(4)
C401 P1 Ru1 C4 -41.1(4)
C301 P1 Ru1 C3 88.5(3)
C201 P1 Ru1 C3 -144.6(3)
C401 P1 Ru1 C3 -26.9(3)
C301 P1 Ru1 C2 61.6(2)
C201 P1 Ru1 C2 -171.5(3)
C401 P1 Ru1 C2 -53.8(2)
C301 P1 Ru1 P2 -82.8(2)
C201 P1 Ru1 P2 44.1(2)
C401 P1 Ru1 P2 161.8(2)
